data_7105747
loop_
_publ_author_name
'Wenbo Chen'
'Souad Elfeky'
'Yse Nonne'
'Louise Male'
'Kabir Ahmed'
'Claire Amiable'
'Philip Axe'
'Shinji Yamada'
'Tony James'
'Steven Bull'
'John Fossey'

_publ_section_title
;
 A Pyridinium Cation-I Interaction Sensor for the Fluorescent Detection of
 Alkyl Halides
;
_journal_name_full Chem.Commun.
_journal_page_first 253
_journal_paper_doi 10.1039/c0cc01420f
_journal_volume 47
_journal_year 2011
_chemical_formula_moiety 'C23 H26 N, Br'
_chemical_formula_sum 'C23 H26 Br N'
_chemical_formula_weight 396.36
_chemical_name_systematic
;
?
;
_space_group_IT_number 61
_symmetry_cell_setting orthorhombic
_symmetry_space_group_name_Hall '-P 2ac 2ab'
_symmetry_space_group_name_H-M 'P b c a'
_atom_sites_solution_hydrogens geom
_atom_sites_solution_primary direct
_atom_sites_solution_secondary difmap
_audit_creation_method SHELXL-97
_cell_angle_alpha 90.00
_cell_angle_beta 90.00
_cell_angle_gamma 90.00
_cell_formula_units_Z 4
_cell_length_a 7.3748(2)
_cell_length_b 10.0622(2)
_cell_length_c 25.6743(8)
_cell_measurement_reflns_used 29874
_cell_measurement_temperature 120(2)
_cell_measurement_theta_max 27.48
_cell_measurement_theta_min 2.91
_cell_volume 1905.21(9)
_computing_cell_refinement 'DENZO (Otwinowski & Minor, 1997) & COLLECT (Hooft, R.W.W., 1998)'
_computing_data_collection 'COLLECT (Hooft, R.W.W., 1998)'
_computing_data_reduction 'DENZO (Otwinowski & Minor, 1997) & COLLECT (Hooft, R.W.W., 1998)'
_computing_molecular_graphics 'Ortep-3 for Windows (Farrugia, 1997)'
_computing_publication_material 'WinGX (Farrugia, 1999)'
_computing_structure_refinement 'SHELXL-97 (Sheldrick, 2008)'
_computing_structure_solution 'SHELXS-97 (Sheldrick, 2008)'
_diffrn_ambient_temperature 120(2)
_diffrn_detector_area_resol_mean 9.091
_diffrn_measured_fraction_theta_full 0.999
_diffrn_measured_fraction_theta_max 0.999
_diffrn_measurement_device_type 'Bruker-Nonius Roper CCD camera on \k-goniostat'
_diffrn_measurement_method '\f & \w scans'
_diffrn_radiation_monochromator graphite
_diffrn_radiation_source 'Bruker-Nonius FR591 rotating anode'
_diffrn_radiation_type MoK\a
_diffrn_radiation_wavelength 0.71073
_diffrn_reflns_av_R_equivalents 0.0468
_diffrn_reflns_av_sigmaI/netI 0.0294
_diffrn_reflns_limit_h_max 9
_diffrn_reflns_limit_h_min -9
_diffrn_reflns_limit_k_max 12
_diffrn_reflns_limit_k_min -13
_diffrn_reflns_limit_l_max 33
_diffrn_reflns_limit_l_min -33
_diffrn_reflns_number 22489
_diffrn_reflns_theta_full 27.48
_diffrn_reflns_theta_max 27.48
_diffrn_reflns_theta_min 3.17
_exptl_absorpt_coefficient_mu 2.163
_exptl_absorpt_correction_T_max 0.8812
_exptl_absorpt_correction_T_min 0.4636
_exptl_absorpt_correction_type multi-scan
_exptl_absorpt_process_details 'SADABS 2007/2 (Sheldrick, G.M., 2007)'
_exptl_crystal_colour Colourless
_exptl_crystal_density_diffrn 1.382
_exptl_crystal_density_method 'not measured'
_exptl_crystal_description 'Cut Rod'
_exptl_crystal_F_000 824
_exptl_crystal_size_max 0.42
_exptl_crystal_size_mid 0.07
_exptl_crystal_size_min 0.06
_refine_diff_density_max 0.525
_refine_diff_density_min -0.810
_refine_diff_density_rms 0.135
_refine_ls_extinction_method none
_refine_ls_goodness_of_fit_ref 1.439
_refine_ls_hydrogen_treatment constr
_refine_ls_matrix_type full
_refine_ls_number_parameters 115
_refine_ls_number_reflns 2183
_refine_ls_number_restraints 63
_refine_ls_restrained_S_all 1.419
_refine_ls_R_factor_all 0.0986
_refine_ls_R_factor_gt 0.0950
_refine_ls_shift/su_max 0.000
_refine_ls_shift/su_mean 0.000
_refine_ls_structure_factor_coef Fsqd
_refine_ls_weighting_details 'calc w=1/[\s^2^(Fo^2^)+(0.0000P)^2^+21.9526P] where P=(Fo^2^+2Fc^2^)/3'
_refine_ls_weighting_scheme calc
_refine_ls_wR_factor_gt 0.2009
_refine_ls_wR_factor_ref 0.2020
_reflns_number_gt 2047
_reflns_number_total 2183
_reflns_threshold_expression >2\s(I)
_cod_data_source_file C0CC01420F.TXT
_cod_data_source_block 2i
_cod_depositor_comments
;
The following automatic conversions were performed:
'_symmetry_cell_setting' value 'Orthorhombic' changed to 'orthorhombic'
according to '/home/saulius/struct/CIF-dictionaries/cif_core.dic'
dictionary named 'cif_core.dic' version 2.4.1 from
2010-06-29.

'_exptl_absorpt_correction_type' value 'Multi-scan' changed
to 'multi-scan' according to
'/home/saulius/struct/CIF-dictionaries/cif_core.dic' dictionary named
'cif_core.dic' version 2.4.1 from 2010-06-29.

Automatic conversion script
Id: cif_fix_enum 1527 2010-12-29 10:47:43Z saulius 
;
_cod_database_code 7105747

loop_
_symmetry_equiv_pos_as_xyz
'x, y, z'
'-x+1/2, -y, z+1/2'
'-x, y+1/2, -z+1/2'
'x+1/2, -y+1/2, -z'
'-x, -y, -z'
'x-1/2, y, -z-1/2'
'x, -y-1/2, z-1/2'
'-x-1/2, y-1/2, z'

loop_
_atom_site_label
_atom_site_type_symbol
_atom_site_fract_x
_atom_site_fract_y
_atom_site_fract_z
_atom_site_U_iso_or_equiv
_atom_site_adp_type
_atom_site_occupancy
_atom_site_symmetry_multiplicity
_atom_site_calc_flag
_atom_site_refinement_flags
_atom_site_disorder_assembly
_atom_site_disorder_group
Br1 Br 0.0000 0.0000 0.0000 0.0257(3) Uani 1 2 d S . .
C1 C 0.3431(9) 0.1252(8) 0.2775(3) 0.0258(15) Uani 1 1 d . . .
H1 H 0.2549 0.1046 0.2518 0.031 Uiso 1 1 calc R . .
C2 C 0.3947(9) 0.0305(6) 0.3144(3) 0.0198(13) Uani 1 1 d . . .
H2 H 0.3411 -0.0554 0.3140 0.024 Uiso 1 1 calc R . .
C3 C 0.5245(8) 0.0619(6) 0.3517(2) 0.0174(12) Uani 1 1 d . . .
H3 H 0.5585 -0.0033 0.3766 0.021 Uiso 1 1 calc R . .
C4 C 0.6058(8) 0.1869(6) 0.3533(2) 0.0148(12) Uani 1 1 d . . .
C5 C 0.5519(9) 0.2808(6) 0.3164(2) 0.0174(12) Uani 1 1 d . . .
H5 H 0.6042 0.3670 0.3167 0.021 Uiso 1 1 calc R . .
C6 C 0.4225(10) 0.2490(7) 0.2791(2) 0.0230(14) Uani 1 1 d . . .
H6 H 0.3880 0.3140 0.2542 0.028 Uiso 1 1 calc R . .
C7 C 0.7489(9) 0.2154(5) 0.3936(2) 0.0149(12) Uani 1 1 d . . .
H7A H 0.7202 0.1659 0.4259 0.018 Uiso 1 1 calc R . .
H7B H 0.7479 0.3114 0.4020 0.018 Uiso 1 1 calc R . .
C8 C 0.9402(9) 0.1754(6) 0.3745(2) 0.0190(12) Uani 1 1 d U B .
H8A H 0.9361 0.0835 0.3608 0.023 Uiso 1 1 calc R . .
H8B H 0.9767 0.2349 0.3457 0.023 Uiso 1 1 calc R . .
C9 C 1.0824(9) 0.1831(6) 0.4178(3) 0.0204(12) Uani 1 1 d U . .
H9A H 1.2032 0.1617 0.4032 0.024 Uiso 1 1 calc R A 1
H9B H 1.0869 0.2749 0.4316 0.024 Uiso 1 1 calc R A 1
C10 C 1.0404(7) 0.0893(6) 0.4610(2) 0.0163(11) Uani 0.50 1 d PU B 1
N1 N 1.0404(7) 0.0893(6) 0.4610(2) 0.0163(11) Uani 0.50 1 d PU B 2
C11 C 1.0618(9) -0.0444(6) 0.4528(3) 0.0180(12) Uani 1 1 d U . .
H11 H 1.1070 -0.0755 0.4204 0.022 Uiso 1 1 calc R B 1
C12 C 0.9815(9) 0.1324(6) 0.5091(2) 0.0161(12) Uani 1 1 d U . .
H12 H 0.9711 0.2250 0.5157 0.019 Uiso 1 1 calc R B 1

loop_
_atom_site_aniso_label
_atom_site_aniso_U_11
_atom_site_aniso_U_22
_atom_site_aniso_U_33
_atom_site_aniso_U_23
_atom_site_aniso_U_13
_atom_site_aniso_U_12
Br1 0.0230(5) 0.0245(5) 0.0294(5) -0.0046(4) -0.0016(4) -0.0106(4)
C1 0.020(3) 0.037(4) 0.021(3) -0.006(3) -0.005(3) 0.008(3)
C2 0.022(3) 0.010(3) 0.028(3) -0.001(2) -0.004(3) -0.001(2)
C3 0.014(3) 0.020(3) 0.018(3) -0.001(2) -0.003(2) -0.001(2)
C4 0.018(3) 0.011(3) 0.014(3) -0.002(2) 0.004(2) 0.007(2)
C5 0.023(3) 0.011(3) 0.018(3) 0.000(2) 0.006(3) 0.006(2)
C6 0.029(3) 0.025(3) 0.016(3) -0.001(3) 0.003(3) 0.010(3)
C7 0.023(3) 0.006(2) 0.016(3) -0.003(2) 0.004(3) 0.003(2)
C8 0.017(3) 0.017(3) 0.022(3) -0.002(2) 0.001(2) 0.001(2)
C9 0.016(3) 0.019(3) 0.027(3) -0.005(2) 0.003(2) -0.003(3)
C10 0.013(2) 0.017(3) 0.019(2) -0.009(2) -0.005(2) 0.003(2)
N1 0.013(2) 0.017(3) 0.019(2) -0.009(2) -0.005(2) 0.003(2)
C11 0.019(3) 0.013(3) 0.023(3) -0.004(2) -0.004(2) 0.002(2)
C12 0.019(3) 0.020(3) 0.010(2) -0.008(2) -0.005(2) 0.006(2)

loop_
_atom_type_symbol
_atom_type_description
_atom_type_scat_dispersion_real
_atom_type_scat_dispersion_imag
_atom_type_scat_source
C C 0.0033 0.0016 'International Tables Vol C Tables 4.2.6.8 and 6.1.1.4'
H H 0.0000 0.0000 'International Tables Vol C Tables 4.2.6.8 and 6.1.1.4'
N N 0.0061 0.0033 'International Tables Vol C Tables 4.2.6.8 and 6.1.1.4'
Br Br -0.2901 2.4595 'International Tables Vol C Tables 4.2.6.8 and 6.1.1.4'

loop_
_geom_angle_atom_site_label_1
_geom_angle_atom_site_label_2
_geom_angle_atom_site_label_3
_geom_angle
_geom_angle_site_symmetry_1
_geom_angle_site_symmetry_3
_geom_angle_publ_flag
C6 C1 C2 118.8(6) . . ?
C6 C1 H1 120.6 . . ?
C2 C1 H1 120.6 . . ?
C3 C2 C1 120.0(6) . . ?
C3 C2 H2 120.0 . . ?
C1 C2 H2 120.0 . . ?
C2 C3 C4 121.4(6) . . ?
C2 C3 H3 119.3 . . ?
C4 C3 H3 119.3 . . ?
C3 C4 C5 117.9(6) . . ?
C3 C4 C7 119.6(5) . . ?
C5 C4 C7 122.5(6) . . ?
C6 C5 C4 120.5(6) . . ?
C6 C5 H5 119.7 . . ?
C4 C5 H5 119.7 . . ?
C1 C6 C5 121.4(6) . . ?
C1 C6 H6 119.3 . . ?
C5 C6 H6 119.3 . . ?
C4 C7 C8 111.9(5) . . ?
C4 C7 H7A 109.2 . . ?
C8 C7 H7A 109.2 . . ?
C4 C7 H7B 109.2 . . ?
C8 C7 H7B 109.2 . . ?
H7A C7 H7B 107.9 . . ?
C9 C8 C7 112.5(5) . . ?
C9 C8 H8A 109.1 . . ?
C7 C8 H8A 109.1 . . ?
C9 C8 H8B 109.1 . . ?
C7 C8 H8B 109.1 . . ?
H8A C8 H8B 107.8 . . ?
C10 C9 C8 111.5(5) . . ?
C10 C9 H9A 109.3 . . ?
C8 C9 H9A 109.3 . . ?
C10 C9 H9B 109.3 . . ?
C8 C9 H9B 109.3 . . ?
H9A C9 H9B 108.0 . . ?
C11 C10 C12 118.9(6) . . ?
C11 C10 C9 118.9(5) . . ?
C12 C10 C9 122.2(5) . . ?
C12 C11 C10 120.1(6) 5_756 . ?
C12 C11 H11 119.9 5_756 . ?
C10 C11 H11 119.9 . . ?
C11 C12 C10 120.9(6) 5_756 . ?
C11 C12 H12 119.6 5_756 . ?
C10 C12 H12 119.6 . . ?

loop_
_geom_bond_atom_site_label_1
_geom_bond_atom_site_label_2
_geom_bond_distance
_geom_bond_site_symmetry_2
_geom_bond_publ_flag
C1 C6 1.377(10) . ?
C1 C2 1.396(9) . ?
C1 H1 0.9500 . ?
C2 C3 1.391(8) . ?
C2 H2 0.9500 . ?
C3 C4 1.394(9) . ?
C3 H3 0.9500 . ?
C4 C5 1.396(8) . ?
C4 C7 1.506(9) . ?
C5 C6 1.388(9) . ?
C5 H5 0.9500 . ?
C6 H6 0.9500 . ?
C7 C8 1.547(9) . ?
C7 H7A 0.9900 . ?
C7 H7B 0.9900 . ?
C8 C9 1.529(9) . ?
C8 H8A 0.9900 . ?
C8 H8B 0.9900 . ?
C9 C10 1.490(9) . ?
C9 H9A 0.9900 . ?
C9 H9B 0.9900 . ?
C10 C11 1.371(8) . ?
C10 C12 1.379(8) . ?
C11 C12 1.357(9) 5_756 ?
C11 H11 0.9500 . ?
C12 C11 1.357(9) 5_756 ?
C12 H12 0.9500 . ?

loop_
_geom_torsion_atom_site_label_1
_geom_torsion_atom_site_label_2
_geom_torsion_atom_site_label_3
_geom_torsion_atom_site_label_4
_geom_torsion
_geom_torsion_site_symmetry_1
_geom_torsion_site_symmetry_2
_geom_torsion_site_symmetry_3
_geom_torsion_site_symmetry_4
_geom_torsion_publ_flag
C6 C1 C2 C3 -0.2(10) . . . . ?
C1 C2 C3 C4 -0.1(10) . . . . ?
C2 C3 C4 C5 0.5(9) . . . . ?
C2 C3 C4 C7 -178.6(6) . . . . ?
C3 C4 C5 C6 -0.6(9) . . . . ?
C7 C4 C5 C6 178.4(6) . . . . ?
C2 C1 C6 C5 0.1(10) . . . . ?
C4 C5 C6 C1 0.3(10) . . . . ?
C3 C4 C7 C8 87.5(7) . . . . ?
C5 C4 C7 C8 -91.5(7) . . . . ?
C4 C7 C8 C9 -171.0(5) . . . . ?
C7 C8 C9 C10 62.2(7) . . . . ?
C8 C9 C10 C11 71.4(7) . . . . ?
C8 C9 C10 C12 -108.9(6) . . . . ?
C12 C10 C11 C12 2.6(10) . . . 5_756 ?
C9 C10 C11 C12 -177.7(6) . . . 5_756 ?
C11 C10 C12 C11 -2.6(10) . . . 5_756 ?
C9 C10 C12 C11 177.7(6) . . . 5_756 ?
